data_1535493
loop_
_publ_author_name
'Bremm, S.'
'Meyer, G.'

_publ_section_title
;
 Reactivity of ammonium halides: action of ammonium chloride and bromide
 on iron and iron(III) chloride and bromide
;
_journal_name_full 'Zeitschrift fuer Anorganische und Allgemeine Chemie'
_journal_page_first 1875
_journal_page_last 1880
_journal_volume 629
_journal_year 2003
_chemical_formula_sum 'Br14 Fe11 H54 N18'
_chemical_name_systematic '(Fe (N H3)6)3 Fe8 Br14'
_space_group_IT_number 139
_symmetry_space_group_name_Hall '-I 4 2'
_symmetry_space_group_name_H-M 'I 4/m m m'
_cell_angle_alpha 90
_cell_angle_beta 90
_cell_angle_gamma 90
_cell_formula_units_Z 2
_cell_length_a 10.6942
_cell_length_b 10.6942
_cell_length_c 21.335
_cell_volume 2439.997
_citation_journal_id_ASTM ZAACAB
_cod_data_source_file Bremm_ZAACAB_2003_743.cif
_cod_data_source_block H54Br14Fe11N18
_cod_original_formula_sum 'H54 Br14 Fe11 N18'
_cod_database_code 1535493

loop_
_symmetry_equiv_pos_as_xyz
x,y,z
-y,x,z
-x,-y,z
y,-x,z
x,-y,-z
y,x,-z
-x,y,-z
-y,-x,-z
-x,-y,-z
y,-x,-z
x,y,-z
-y,x,-z
-x,y,z
-y,-x,z
x,-y,z
y,x,z
x+1/2,y+1/2,z+1/2
-y+1/2,x+1/2,z+1/2
-x+1/2,-y+1/2,z+1/2
y+1/2,-x+1/2,z+1/2
x+1/2,-y+1/2,-z+1/2
y+1/2,x+1/2,-z+1/2
-x+1/2,y+1/2,-z+1/2
-y+1/2,-x+1/2,-z+1/2
-x+1/2,-y+1/2,-z+1/2
y+1/2,-x+1/2,-z+1/2
x+1/2,y+1/2,-z+1/2
-y+1/2,x+1/2,-z+1/2
-x+1/2,y+1/2,z+1/2
-y+1/2,-x+1/2,z+1/2
x+1/2,-y+1/2,z+1/2
y+1/2,x+1/2,z+1/2

loop_
_atom_site_label
_atom_site_type_symbol
_atom_site_fract_x
_atom_site_fract_y
_atom_site_fract_z
_atom_site_occupancy
_atom_site_U_iso_or_equiv
_atom_site_attached_hydrogens
N1 N-3 0 0.5 0.1476 1 0.0 3
Br3 Br-1 0.26903 0.26903 0.13465 1 0.0 0
Br1 Br-1 0 0 0.13637 1 0.0 0
N3 N-3 0.5 0.704 0 1 0.0 3
Br2 Br-1 0.27385 0 0 1 0.0 0
N2 N-3 0 0.2969 0.2474 1 0.0 3
Fe3 Fe+2 0.5 0.5 0 1 0.0 0
N4 N-3 0.5 0.5 -0.1006 1 0.0 3
Fe1 Fe+1 0.14109 0.14109 0.07022 1 0.0 0
Fe2 Fe+2 0 0.5 0.25 1 0.0 0
